data_1517086
loop_
_publ_author_name
'Jones, Ian W.'
'Monguchi, Yasunari'
'Dawson, Alice'
'Carducci, Michael D.'
'Mash, Eugene A.'

_publ_section_title
;
 Synthesis of 1,10-dimethylbicyclo[8.8.8]hexacosane and
 1,10-dihydroxybicyclo[8.8.8]hexacosane.
;
_journal_issue 14
_journal_name_full 'Organic letters'
_journal_page_first 2841
_journal_page_last 2843
_journal_paper_doi 10.1021/ol050714k
_journal_volume 7
_journal_year 2005
_chemical_absolute_configuration unk
_chemical_formula_moiety 'C26 H50 O2'
_chemical_formula_sum 'C26 H50 O2'
_chemical_formula_weight 394.66
_chemical_name_common 2
_chemical_name_systematic
; 
1,10-dihydroxybicyclo[8.8.8] hexacosane
;
_space_group_IT_number 91
_symmetry_cell_setting tetragonal
_symmetry_space_group_name_Hall 'P 4w 2c'
_symmetry_space_group_name_H-M 'P 41 2 2'
_atom_sites_solution_hydrogens geom
_atom_sites_solution_primary direct
_atom_sites_solution_secondary difmap
_audit_creation_method SHELXL-97
_cell_angle_alpha 90.00
_cell_angle_beta 90.00
_cell_angle_gamma 90.00
_cell_formula_units_Z 16
_cell_length_a 19.4695(10)
_cell_length_b 19.4695(10)
_cell_length_c 26.580(2)
_cell_measurement_reflns_used 2990
_cell_measurement_temperature 170(2)
_cell_measurement_theta_max 18.23
_cell_measurement_theta_min 2.2
_cell_volume 10075.5(11)
_computing_cell_refinement 'Bruker SMART'
_computing_data_collection 'Bruker SMART'
_computing_data_reduction 'Bruker SAINT'
_computing_molecular_graphics 'Bruker SHELXTL'
_computing_publication_material 'Bruker SHELXTL'
_computing_structure_refinement 'SHELXL-97 (Sheldrick, 1997)'
_computing_structure_solution 'SHELXS-97 (Sheldrick, 1990)'
_diffrn_ambient_temperature 170(2)
_diffrn_measured_fraction_theta_full 0.999
_diffrn_measured_fraction_theta_max 0.999
_diffrn_measurement_device_type 'CCD area detector'
_diffrn_measurement_method 'phi and omega scans'
_diffrn_measurement_specimen_support 'glass fiber'
_diffrn_radiation_monochromator graphite
_diffrn_radiation_source 'fine-focus sealed tube'
_diffrn_radiation_type MoK\a
_diffrn_radiation_wavelength 0.71073
_diffrn_reflns_av_R_equivalents 0.0910
_diffrn_reflns_av_sigmaI/netI 0.0470
_diffrn_reflns_limit_h_max 20
_diffrn_reflns_limit_h_min -21
_diffrn_reflns_limit_k_max 21
_diffrn_reflns_limit_k_min -21
_diffrn_reflns_limit_l_max 25
_diffrn_reflns_limit_l_min -29
_diffrn_reflns_number 46455
_diffrn_reflns_theta_full 23.31
_diffrn_reflns_theta_max 23.31
_diffrn_reflns_theta_min 1.30
_exptl_absorpt_coefficient_mu 0.063
_exptl_absorpt_correction_T_max 0.987
_exptl_absorpt_correction_T_min 0.855
_exptl_absorpt_correction_type multi-scan
_exptl_absorpt_process_details 'Sadabs, Sheldrick 2004'
_exptl_crystal_colour colourless
_exptl_crystal_density_diffrn 1.041
_exptl_crystal_density_method 'not measured'
_exptl_crystal_description block
_exptl_crystal_F_000 3552
_exptl_crystal_size_max 0.279
_exptl_crystal_size_mid 0.231
_exptl_crystal_size_min 0.208
_refine_diff_density_max 0.784
_refine_diff_density_min -0.241
_refine_diff_density_rms 0.064
_refine_ls_abs_structure_details 'Flack H D (1983), Acta Cryst. A39, 876-881'
_refine_ls_abs_structure_Flack -10(10)
_refine_ls_extinction_method none
_refine_ls_goodness_of_fit_ref 1.028
_refine_ls_hydrogen_treatment constr
_refine_ls_matrix_type full
_refine_ls_number_parameters 514
_refine_ls_number_reflns 4164
_refine_ls_number_restraints 447
_refine_ls_restrained_S_all 0.997
_refine_ls_R_factor_all 0.1470
_refine_ls_R_factor_gt 0.0945
_refine_ls_shift/su_max 0.000
_refine_ls_shift/su_mean 0.000
_refine_ls_structure_factor_coef Fsqd
_refine_ls_weighting_details 'calc w=1/[\s^2^(Fo^2^)+(0.1662P)^2^+17.5826P] where P=(Fo^2^+2Fc^2^)/3'
_refine_ls_weighting_scheme calc
_refine_ls_wR_factor_gt 0.2439
_refine_ls_wR_factor_ref 0.3052
_reflns_number_gt 2715
_reflns_number_total 4164
_reflns_threshold_expression I>2sigma(I)
_cod_data_source_file ol050714ksi20050518_013625.cif
_cod_data_source_block 2
_cod_depositor_comments
;
The following automatic conversions were performed:

'_symmetry_cell_setting' value 'Tetragonal' changed to 'tetragonal'
according to
/usr/data/users/saulius/automatic-downloads/retrospective/ACS/lib/dictionaries/cif_core.dic
dictionary named 'cif_core.dic' version 2.4.2 from 2011-04-26.

Automatic conversion script
Id: cif_fix_values 2281 2013-09-26 08:29:07Z andrius 
;
_cod_original_cell_volume 10075.5(12)
_cod_database_code 1517086

loop_
_symmetry_equiv_pos_as_xyz
'x, y, z'
'-x, -y, z+1/2'
'-y, x, z+1/4'
'y, -x, z+3/4'
'-x, y, -z'
'x, -y, -z+1/2'
'y, x, -z+3/4'
'-y, -x, -z+1/4'

loop_
_atom_site_label
_atom_site_type_symbol
_atom_site_fract_x
_atom_site_fract_y
_atom_site_fract_z
_atom_site_U_iso_or_equiv
_atom_site_adp_type
_atom_site_occupancy
_atom_site_symmetry_multiplicity
_atom_site_calc_flag
_atom_site_refinement_flags
_atom_site_disorder_assembly
_atom_site_disorder_group
C1A C 0.2672(4) 0.8804(4) 0.2044(3) 0.0525(19) Uani 1 1 d DU . .
O1A O 0.2710(3) 0.8132(3) 0.1811(2) 0.0650(17) Uani 1 1 d U . .
H1AA H 0.2823 0.8175 0.1508 0.097 Uiso 1 1 calc R . .
C2A C 0.2481(4) 0.8687(4) 0.2588(3) 0.0517(19) Uani 1 1 d U . .
H2AA H 0.2790 0.8328 0.2723 0.062 Uiso 1 1 calc R . .
H2AB H 0.2582 0.9115 0.2775 0.062 Uiso 1 1 calc R . .
C3A C 0.1764(4) 0.8482(5) 0.2710(3) 0.066(2) Uani 1 1 d U . .
H3AA H 0.1636 0.8085 0.2497 0.080 Uiso 1 1 calc R . .
H3AB H 0.1453 0.8867 0.2624 0.080 Uiso 1 1 calc R . .
C4A C 0.1655(5) 0.8290(5) 0.3256(3) 0.071(2) Uani 1 1 d U . .
H4AA H 0.1950 0.7890 0.3334 0.085 Uiso 1 1 calc R . .
H4AB H 0.1172 0.8144 0.3299 0.085 Uiso 1 1 calc R . .
C5A C 0.1806(5) 0.8850(5) 0.3632(3) 0.071(2) Uani 1 1 d U . .
H5AA H 0.1791 0.8644 0.3972 0.085 Uiso 1 1 calc R . .
H5AB H 0.2283 0.9010 0.3575 0.085 Uiso 1 1 calc R . .
C6A C 0.1343(5) 0.9472(4) 0.3632(3) 0.069(2) Uani 1 1 d DU . .
H6AA H 0.0888 0.9338 0.3767 0.083 Uiso 1 1 calc R . .
H6AB H 0.1277 0.9627 0.3281 0.083 Uiso 1 1 calc R . .
C7A C 0.1622(5) 1.0076(5) 0.3946(4) 0.090(3) Uani 1 1 d DU . .
H7AA H 0.1250 1.0418 0.3989 0.108 Uiso 1 1 calc R . .
H7AB H 0.1747 0.9903 0.4284 0.108 Uiso 1 1 calc R . .
C8A C 0.2249(5) 1.0441(5) 0.3719(3) 0.082(3) Uani 1 1 d DU . .
H8AA H 0.2391 1.0817 0.3947 0.098 Uiso 1 1 calc R . .
H8AB H 0.2634 1.0110 0.3698 0.098 Uiso 1 1 calc R . .
C9A C 0.2113(4) 1.0731(5) 0.3207(3) 0.074(3) Uani 1 1 d DU . .
H9AA H 0.1683 1.1001 0.3226 0.089 Uiso 1 1 calc R . .
H9AB H 0.2025 1.0341 0.2977 0.089 Uiso 1 1 calc R . .
C10A C 0.3372(4) 0.9150(4) 0.1988(3) 0.0482(18) Uani 1 1 d U . .
H10I H 0.3492 0.9157 0.1626 0.058 Uiso 1 1 calc R . .
H10J H 0.3327 0.9634 0.2099 0.058 Uiso 1 1 calc R . .
C11A C 0.3964(4) 0.8829(4) 0.2272(3) 0.0527(19) Uani 1 1 d U . .
H11I H 0.3966 0.8329 0.2205 0.063 Uiso 1 1 calc R . .
H11J H 0.3887 0.8894 0.2637 0.063 Uiso 1 1 calc R . .
C12A C 0.4673(4) 0.9123(5) 0.2136(3) 0.065(2) Uani 1 1 d U . .
H12I H 0.4771 0.9022 0.1778 0.078 Uiso 1 1 calc R . .
H12J H 0.5027 0.8892 0.2342 0.078 Uiso 1 1 calc R . .
C13A C 0.4720(5) 0.9907(5) 0.22213(18) 0.063(2) Uani 1 1 d DU . .
H13G H 0.5146 1.0082 0.2064 0.076 Uiso 1 1 calc R . .
H13H H 0.4325 1.0133 0.2055 0.076 Uiso 1 1 calc R . .
C1B C 0.3665(5) 0.7849(5) 0.0519(3) 0.061(2) Uani 1 1 d U . .
O1B O 0.3059(3) 0.8008(3) 0.08110(19) 0.0638(16) Uani 1 1 d U . .
H1B H 0.2812 0.7655 0.0835 0.096 Uiso 1 1 calc R . .
C2B C 0.4050(5) 0.7233(5) 0.0765(3) 0.074(3) Uani 1 1 d U . .
H2B1 H 0.3751 0.6823 0.0741 0.089 Uiso 1 1 calc R . .
H2B2 H 0.4467 0.7139 0.0563 0.089 Uiso 1 1 calc R . .
C3B C 0.4259(6) 0.7319(6) 0.1301(4) 0.086(3) Uani 1 1 d U . .
H3B1 H 0.3840 0.7363 0.1510 0.103 Uiso 1 1 calc R . .
H3B2 H 0.4520 0.7754 0.1333 0.103 Uiso 1 1 calc R . .
C4B C 0.4701(5) 0.6730(6) 0.1515(3) 0.082(3) Uani 1 1 d DU . .
H4B1 H 0.4420 0.6306 0.1517 0.098 Uiso 1 1 calc R . .
H4B2 H 0.4816 0.6840 0.1868 0.098 Uiso 1 1 calc R . .
C5B C 0.5377(4) 0.6578(5) 0.1230(4) 0.073(2) Uani 1 1 d DU . .
H5B1 H 0.5581 0.6147 0.1359 0.088 Uiso 1 1 calc R . .
H5B2 H 0.5278 0.6515 0.0868 0.088 Uiso 1 1 calc R . .
C6B C 0.5868(5) 0.7148(5) 0.1296(3) 0.088(3) Uani 1 1 d DU . .
H6B1 H 0.6103 0.7102 0.1624 0.106 Uiso 1 1 calc R . .
H6B2 H 0.5618 0.7591 0.1293 0.106 Uiso 1 1 calc R . .
C7B C 0.6403(5) 0.7141(6) 0.0869(3) 0.091(3) Uani 1 1 d DU . .
H7B1 H 0.6558 0.6664 0.0807 0.110 Uiso 1 1 calc R . .
H7B2 H 0.6807 0.7418 0.0968 0.110 Uiso 1 1 calc R . .
C8B C 0.6076(5) 0.7444(6) 0.0381(3) 0.081(3) Uani 1 1 d U . .
H8B1 H 0.5747 0.7107 0.0240 0.098 Uiso 1 1 calc R . .
H8B2 H 0.5816 0.7865 0.0468 0.098 Uiso 1 1 calc R . .
C9B C 0.6593(5) 0.7613(5) -0.0005(3) 0.069(3) Uani 1 1 d U . .
H9B1 H 0.6884 0.7202 -0.0057 0.083 Uiso 1 1 calc R . .
H9B2 H 0.6893 0.7979 0.0132 0.083 Uiso 1 1 calc R . .
C10B C 0.4099(5) 0.8481(5) 0.0527(3) 0.063(2) Uani 1 1 d U . .
H10C H 0.4546 0.8370 0.0369 0.076 Uiso 1 1 calc R . .
H10D H 0.4191 0.8603 0.0882 0.076 Uiso 1 1 calc R . .
C11B C 0.3806(4) 0.9101(4) 0.0267(3) 0.071(2) Uani 1 1 d DU . .
H11C H 0.3312 0.9135 0.0354 0.086 Uiso 1 1 calc R . .
H11D H 0.3837 0.9028 -0.0101 0.086 Uiso 1 1 calc R . .
C12B C 0.4150(4) 0.9790(5) 0.0393(4) 0.087(3) Uani 1 1 d DU . .
H12C H 0.4078 0.9890 0.0754 0.105 Uiso 1 1 calc R . .
H12D H 0.3921 1.0158 0.0197 0.105 Uiso 1 1 calc R . .
C13B C 0.4926(5) 0.9808(6) 0.02799(18) 0.088(3) Uani 1 1 d DU . .
H13C H 0.5128 1.0225 0.0433 0.106 Uiso 1 1 calc R . .
H13D H 0.5148 0.9403 0.0436 0.106 Uiso 1 1 calc R . .
C1C C 0.6154(4) 0.2857(4) 0.0489(2) 0.0397(16) Uani 1 1 d U . .
O1C O 0.6803(2) 0.2895(3) 0.07444(18) 0.0507(14) Uani 1 1 d U . .
H1C H 0.6738 0.2986 0.1050 0.076 Uiso 1 1 calc R . .
C2C C 0.6289(4) 0.2712(4) -0.0072(3) 0.0468(19) Uani 1 1 d U . .
H2C1 H 0.5869 0.2833 -0.0263 0.056 Uiso 1 1 calc R . .
H2C2 H 0.6660 0.3022 -0.0188 0.056 Uiso 1 1 calc R . .
C3C C 0.6489(4) 0.1978(4) -0.0207(3) 0.0504(19) Uani 1 1 d U . .
H3C1 H 0.6096 0.1670 -0.0137 0.060 Uiso 1 1 calc R . .
H3C2 H 0.6875 0.1832 0.0010 0.060 Uiso 1 1 calc R . .
C4C C 0.6699(4) 0.1897(5) -0.0758(3) 0.059(2) Uani 1 1 d U . .
H4C1 H 0.6849 0.1417 -0.0812 0.071 Uiso 1 1 calc R . .
H4C2 H 0.7101 0.2197 -0.0821 0.071 Uiso 1 1 calc R . .
C5C C 0.6140(4) 0.2070(4) -0.1149(3) 0.0514(19) Uani 1 1 d U . .
H5C1 H 0.5948 0.2529 -0.1073 0.062 Uiso 1 1 calc R . .
H5C2 H 0.6353 0.2092 -0.1487 0.062 Uiso 1 1 calc R . .
C6C C 0.5551(4) 0.1544(4) -0.1160(3) 0.0520(19) Uani 1 1 d U . .
H6C1 H 0.5727 0.1108 -0.1302 0.062 Uiso 1 1 calc R . .
H6C2 H 0.5403 0.1452 -0.0810 0.062 Uiso 1 1 calc R . .
C7C C 0.4929(4) 0.1773(5) -0.1465(3) 0.058(2) Uani 1 1 d U . .
H7C1 H 0.4603 0.1383 -0.1487 0.069 Uiso 1 1 calc R . .
H7C2 H 0.5082 0.1880 -0.1811 0.069 Uiso 1 1 calc R . .
C8C C 0.4547(4) 0.2395(4) -0.1256(3) 0.0502(19) Uani 1 1 d U . .
H8C1 H 0.4147 0.2495 -0.1474 0.060 Uiso 1 1 calc R . .
H8C2 H 0.4856 0.2799 -0.1266 0.060 Uiso 1 1 calc R . .
C9C C 0.4296(4) 0.2288(4) -0.0714(3) 0.0453(19) Uani 1 1 d U . .
H9C1 H 0.4034 0.1853 -0.0702 0.054 Uiso 1 1 calc R . .
H9C2 H 0.4704 0.2231 -0.0496 0.054 Uiso 1 1 calc R . .
C10C C 0.5802(4) 0.3558(4) 0.0539(3) 0.0418(17) Uani 1 1 d U . .
H10A H 0.5760 0.3666 0.0902 0.050 Uiso 1 1 calc R . .
H10B H 0.5330 0.3517 0.0404 0.050 Uiso 1 1 calc R . .
C11C C 0.6152(4) 0.4171(4) 0.0278(3) 0.0494(18) Uani 1 1 d U . .
H11A H 0.6644 0.4175 0.0372 0.059 Uiso 1 1 calc R . .
H11B H 0.6124 0.4106 -0.0091 0.059 Uiso 1 1 calc R . .
C12C C 0.5836(4) 0.4864(4) 0.0413(3) 0.054(2) Uani 1 1 d U . .
H12A H 0.5895 0.4940 0.0779 0.065 Uiso 1 1 calc R . .
H12B H 0.6096 0.5228 0.0236 0.065 Uiso 1 1 calc R . .
C13C C 0.5076(4) 0.4943(4) 0.0285(3) 0.0536(19) Uani 1 1 d U . .
H13A H 0.4906 0.5378 0.0431 0.064 Uiso 1 1 calc R . .
H13B H 0.4817 0.4562 0.0444 0.064 Uiso 1 1 calc R . .
C1D C 0.8574(4) 0.2173(4) 0.0435(3) 0.058(2) Uani 1 1 d DU . .
O1D O 0.7951(3) 0.2067(3) 0.0727(2) 0.0734(18) Uani 1 1 d U . .
H1D H 0.7838 0.2436 0.0867 0.110 Uiso 1 1 calc R . .
C2D C 0.9127(5) 0.2388(5) 0.0773(4) 0.069(2) Uani 1 1 d U . .
H2D1 H 0.9562 0.2399 0.0580 0.082 Uiso 1 1 calc R . .
H2D2 H 0.9178 0.2037 0.1040 0.082 Uiso 1 1 calc R . .
C3D C 0.9026(5) 0.3073(5) 0.1017(4) 0.079(3) Uani 1 1 d U . .
H3D1 H 0.8542 0.3110 0.1127 0.095 Uiso 1 1 calc R . .
H3D2 H 0.9108 0.3435 0.0763 0.095 Uiso 1 1 calc R . .
C4D C 0.9497(5) 0.3210(6) 0.1476(3) 0.083(3) Uani 1 1 d U . .
H4D1 H 0.9357 0.2903 0.1755 0.099 Uiso 1 1 calc R . .
H4D2 H 0.9429 0.3689 0.1590 0.099 Uiso 1 1 calc R . .
C5D C 1.0283(5) 0.3094(5) 0.1365(3) 0.072(2) Uani 1 1 d U . .
H5D1 H 1.0542 0.3088 0.1685 0.087 Uiso 1 1 calc R . .
H5D2 H 1.0348 0.2645 0.1197 0.087 Uiso 1 1 calc R . .
C6D C 1.0549(5) 0.3651(5) 0.1037(3) 0.074(3) Uani 1 1 d DU . .
H6D1 H 1.0675 0.4053 0.1246 0.089 Uiso 1 1 calc R . .
H6D2 H 1.0186 0.3796 0.0799 0.089 Uiso 1 1 calc R . .
C7D C 1.1195(5) 0.3398(5) 0.0737(4) 0.080(3) Uani 1 1 d DU . .
H7D1 H 1.1434 0.3801 0.0592 0.097 Uiso 1 1 calc R . .
H7D2 H 1.1516 0.3170 0.0973 0.097 Uiso 1 1 calc R . .
C8D C 1.1020(4) 0.2903(5) 0.0316(3) 0.059(2) Uani 1 1 d U . .
H8D1 H 1.0664 0.3117 0.0102 0.071 Uiso 1 1 calc R . .
H8D2 H 1.0817 0.2485 0.0467 0.071 Uiso 1 1 calc R . .
C9D C 1.1614(4) 0.2688(4) -0.0016(3) 0.0473(19) Uani 1 1 d U . .
H9D1 H 1.1975 0.2481 0.0198 0.057 Uiso 1 1 calc R . .
H9D2 H 1.1812 0.3104 -0.0174 0.057 Uiso 1 1 calc R . .
C10D C 0.8747(4) 0.1468(4) 0.0174(3) 0.064(2) Uani 1 1 d DU . .
H10G H 0.8342 0.1317 -0.0022 0.077 Uiso 1 1 calc R . .
H10H H 0.9129 0.1541 -0.0067 0.077 Uiso 1 1 calc R . .
C11D C 0.8949(5) 0.0893(4) 0.0534(3) 0.078(3) Uani 1 1 d DU . .
H11G H 0.8577 0.0825 0.0782 0.093 Uiso 1 1 calc R . .
H11H H 0.9368 0.1030 0.0720 0.093 Uiso 1 1 calc R . .
C12D C 0.9083(5) 0.0218(4) 0.0259(3) 0.077(2) Uani 1 1 d DU . .
H12G H 0.9183 -0.0135 0.0516 0.092 Uiso 1 1 calc R A 1
H12H H 0.8650 0.0082 0.0092 0.092 Uiso 1 1 calc R A 1
C13D C 0.9642(5) 0.0184(6) -0.0127(4) 0.062(3) Uani 0.80 1 d PU . 1
H13E H 0.9605 0.0584 -0.0356 0.074 Uiso 0.80 1 calc PR . 1
H13F H 0.9588 -0.0238 -0.0330 0.074 Uiso 0.80 1 calc PR . 1
C13E C 0.9886(7) 0.0207(14) 0.0276(3) 0.084(5) Uani 0.20 1 d PDU . 2
H13I H 1.0065 0.0618 0.0453 0.101 Uiso 0.20 1 calc PR . 2
H13J H 1.0054 -0.0209 0.0451 0.101 Uiso 0.20 1 calc PR . 2

loop_
_atom_site_aniso_label
_atom_site_aniso_U_11
_atom_site_aniso_U_22
_atom_site_aniso_U_33
_atom_site_aniso_U_23
_atom_site_aniso_U_13
_atom_site_aniso_U_12
C1A 0.056(4) 0.053(5) 0.049(4) -0.002(4) 0.000(4) 0.001(4)
O1A 0.080(4) 0.067(4) 0.048(3) -0.014(3) -0.001(3) -0.019(3)
C2A 0.057(5) 0.045(5) 0.053(4) 0.005(4) 0.001(4) 0.001(4)
C3A 0.057(5) 0.074(6) 0.069(5) 0.014(5) 0.002(4) -0.003(5)
C4A 0.068(6) 0.064(5) 0.081(6) 0.023(4) 0.024(5) 0.012(5)
C5A 0.070(6) 0.079(6) 0.063(5) 0.033(4) 0.015(5) 0.017(5)
C6A 0.066(6) 0.067(5) 0.074(6) 0.014(4) 0.023(5) 0.009(4)
C7A 0.097(8) 0.085(6) 0.089(7) 0.002(5) 0.029(6) -0.013(6)
C8A 0.095(7) 0.081(7) 0.069(6) 0.001(5) 0.011(5) -0.011(5)
C9A 0.051(5) 0.113(8) 0.058(5) 0.016(5) 0.006(4) 0.010(5)
C10A 0.052(4) 0.050(5) 0.042(4) -0.005(4) 0.002(3) 0.000(3)
C11A 0.052(4) 0.053(5) 0.053(4) -0.010(4) -0.004(4) 0.002(4)
C12A 0.052(5) 0.073(5) 0.069(5) -0.006(5) 0.014(4) 0.001(4)
C13A 0.053(5) 0.071(5) 0.065(5) -0.007(5) 0.014(4) -0.005(4)
C1B 0.061(5) 0.071(5) 0.051(5) -0.012(4) -0.002(4) 0.007(4)
O1B 0.056(3) 0.085(4) 0.051(3) -0.012(3) 0.003(3) -0.010(3)
C2B 0.079(6) 0.082(6) 0.063(5) 0.003(5) -0.006(5) 0.004(5)
C3B 0.087(7) 0.101(8) 0.069(5) 0.007(6) -0.010(5) 0.009(5)
C4B 0.090(6) 0.100(8) 0.056(5) 0.009(5) -0.013(5) 0.007(5)
C5B 0.080(5) 0.056(5) 0.083(6) 0.012(5) -0.030(5) -0.008(4)
C6B 0.110(7) 0.086(7) 0.068(5) 0.020(6) -0.034(5) -0.033(6)
C7B 0.086(7) 0.118(9) 0.071(6) 0.033(6) -0.031(5) -0.035(6)
C8B 0.062(6) 0.113(8) 0.069(5) 0.019(6) -0.012(4) 0.005(6)
C9B 0.073(6) 0.081(6) 0.053(5) 0.011(5) -0.004(4) -0.010(5)
C10B 0.052(5) 0.071(5) 0.066(5) -0.008(4) 0.006(4) 0.013(4)
C11B 0.047(5) 0.085(5) 0.082(6) 0.020(5) 0.004(5) 0.010(4)
C12B 0.069(6) 0.074(6) 0.119(8) -0.038(6) 0.013(6) 0.003(5)
C13B 0.078(6) 0.083(7) 0.103(7) -0.027(6) -0.005(6) 0.007(6)
C1C 0.036(4) 0.052(4) 0.031(3) 0.006(3) 0.001(3) 0.000(3)
O1C 0.039(3) 0.069(4) 0.044(3) 0.005(3) -0.005(2) -0.003(3)
C2C 0.045(5) 0.056(5) 0.039(4) -0.006(3) 0.000(3) 0.001(4)
C3C 0.043(4) 0.059(5) 0.049(4) -0.007(4) 0.000(4) 0.007(4)
C4C 0.047(5) 0.076(6) 0.054(4) -0.015(4) 0.008(4) 0.001(4)
C5C 0.044(4) 0.066(5) 0.043(4) -0.013(4) 0.007(3) -0.002(4)
C6C 0.044(4) 0.052(5) 0.060(5) -0.015(4) 0.016(4) 0.002(3)
C7C 0.051(5) 0.076(6) 0.045(4) -0.012(4) 0.006(3) 0.004(4)
C8C 0.047(5) 0.065(5) 0.038(4) 0.009(4) 0.000(4) 0.012(4)
C9C 0.042(4) 0.054(5) 0.040(4) 0.001(4) 0.002(3) 0.003(4)
C10C 0.039(4) 0.049(4) 0.037(4) -0.002(3) 0.003(3) -0.001(3)
C11C 0.039(4) 0.053(4) 0.056(5) 0.003(4) -0.003(4) -0.003(3)
C12C 0.053(5) 0.049(4) 0.059(5) -0.005(4) -0.008(4) -0.005(4)
C13C 0.054(5) 0.045(5) 0.062(5) -0.011(4) -0.001(4) -0.001(4)
C1D 0.044(4) 0.083(5) 0.047(4) 0.021(4) 0.012(3) 0.010(4)
O1D 0.052(3) 0.083(5) 0.085(4) 0.017(4) 0.030(3) 0.009(3)
C2D 0.071(5) 0.062(5) 0.073(6) 0.008(4) 0.010(4) -0.002(5)
C3D 0.050(5) 0.044(5) 0.143(8) -0.010(5) 0.020(5) 0.001(4)
C4D 0.087(6) 0.102(8) 0.059(5) 0.010(5) 0.027(4) 0.039(6)
C5D 0.092(6) 0.076(6) 0.049(5) -0.007(4) -0.008(4) 0.000(5)
C6D 0.095(7) 0.046(5) 0.082(6) -0.013(4) -0.004(5) -0.005(5)
C7D 0.075(6) 0.080(7) 0.086(6) -0.034(5) 0.003(5) -0.021(5)
C8D 0.050(5) 0.071(6) 0.056(5) -0.021(4) 0.002(4) -0.014(4)
C9D 0.037(4) 0.052(5) 0.053(4) -0.005(4) 0.001(3) -0.010(4)
C10D 0.045(5) 0.089(5) 0.058(5) -0.009(4) 0.006(4) 0.003(4)
C11D 0.076(6) 0.078(6) 0.080(6) 0.007(5) 0.009(5) -0.008(5)
C12D 0.062(5) 0.085(5) 0.085(6) 0.018(5) -0.002(4) 0.008(5)
C13D 0.055(6) 0.062(6) 0.068(6) 0.003(5) -0.014(4) 0.016(5)
C13E 0.065(8) 0.100(11) 0.088(11) 0.018(10) -0.007(10) 0.008(9)

loop_
_atom_type_symbol
_atom_type_description
_atom_type_scat_dispersion_real
_atom_type_scat_dispersion_imag
_atom_type_scat_source
C C 0.0033 0.0000 'International Tables Vol C Tables 4.2.6.8 and 6.1.1.4'
H H 0.0000 0.0000 'International Tables Vol C Tables 4.2.6.8 and 6.1.1.4'
O O 0.0106 0.0000 'International Tables Vol C Tables 4.2.6.8 and 6.1.1.4'

loop_
_geom_angle_atom_site_label_1
_geom_angle_atom_site_label_2
_geom_angle_atom_site_label_3
_geom_angle
_geom_angle_site_symmetry_1
_geom_angle_site_symmetry_3
O1A C1A C2A 106.5(6) . .
O1A C1A C10A 108.1(6) . .
C2A C1A C10A 112.3(7) . .
O1A C1A C9A 112.2(7) . 6_575
C2A C1A C9A 108.9(6) . 6_575
C10A C1A C9A 108.9(7) . 6_575
C1A O1A H1AA 109.5 . .
C3A C2A C1A 118.6(7) . .
C3A C2A H2AA 107.7 . .
C1A C2A H2AA 107.7 . .
C3A C2A H2AB 107.7 . .
C1A C2A H2AB 107.7 . .
H2AA C2A H2AB 107.1 . .
C2A C3A C4A 114.0(8) . .
C2A C3A H3AA 108.8 . .
C4A C3A H3AA 108.8 . .
C2A C3A H3AB 108.8 . .
C4A C3A H3AB 108.8 . .
H3AA C3A H3AB 107.7 . .
C3A C4A C5A 115.5(8) . .
C3A C4A H4AA 108.4 . .
C5A C4A H4AA 108.4 . .
C3A C4A H4AB 108.4 . .
C5A C4A H4AB 108.4 . .
H4AA C4A H4AB 107.5 . .
C6A C5A C4A 117.6(8) . .
C6A C5A H5AA 107.9 . .
C4A C5A H5AA 107.9 . .
C6A C5A H5AB 107.9 . .
C4A C5A H5AB 107.9 . .
H5AA C5A H5AB 107.2 . .
C5A C6A C7A 113.7(9) . .
C5A C6A H6AA 108.8 . .
C7A C6A H6AA 108.8 . .
C5A C6A H6AB 108.8 . .
C7A C6A H6AB 108.8 . .
H6AA C6A H6AB 107.7 . .
C8A C7A C6A 115.0(8) . .
C8A C7A H7AA 108.5 . .
C6A C7A H7AA 108.5 . .
C8A C7A H7AB 108.5 . .
C6A C7A H7AB 108.5 . .
H7AA C7A H7AB 107.5 . .
C9A C8A C7A 113.0(8) . .
C9A C8A H8AA 109.0 . .
C7A C8A H8AA 109.0 . .
C9A C8A H8AB 109.0 . .
C7A C8A H8AB 109.0 . .
H8AA C8A H8AB 107.8 . .
C8A C9A C1A 118.8(7) . 6_575
C8A C9A H9AA 107.6 . .
C1A C9A H9AA 107.6 6_575 .
C8A C9A H9AB 107.6 . .
C1A C9A H9AB 107.6 6_575 .
H9AA C9A H9AB 107.0 . .
C11A C10A C1A 116.7(6) . .
C11A C10A H10I 108.1 . .
C1A C10A H10I 108.1 . .
C11A C10A H10J 108.1 . .
C1A C10A H10J 108.1 . .
H10I C10A H10J 107.3 . .
C10A C11A C12A 114.3(7) . .
C10A C11A H11I 108.7 . .
C12A C11A H11I 108.7 . .
C10A C11A H11J 108.7 . .
C12A C11A H11J 108.7 . .
H11I C11A H11J 107.6 . .
C11A C12A C13A 112.7(7) . .
C11A C12A H12I 109.1 . .
C13A C12A H12I 109.1 . .
C11A C12A H12J 109.1 . .
C13A C12A H12J 109.1 . .
H12I C12A H12J 107.8 . .
C13A C13A C12A 112.2(9) 6_575 .
C13A C13A H13G 109.2 6_575 .
C12A C13A H13G 109.2 . .
C13A C13A H13H 109.2 6_575 .
C12A C13A H13H 109.2 . .
H13G C13A H13H 107.9 . .
O1B C1B C10B 106.2(7) . .
O1B C1B C9B 106.0(7) . 5_655
C10B C1B C9B 116.5(8) . 5_655
O1B C1B C2B 109.4(7) . .
C10B C1B C2B 110.9(7) . .
C9B C1B C2B 107.5(8) 5_655 .
C1B O1B H1B 109.5 . .
C3B C2B C1B 116.4(9) . .
C3B C2B H2B1 108.2 . .
C1B C2B H2B1 108.2 . .
C3B C2B H2B2 108.2 . .
C1B C2B H2B2 108.2 . .
H2B1 C2B H2B2 107.3 . .
C2B C3B C4B 114.8(9) . .
C2B C3B H3B1 108.6 . .
C4B C3B H3B1 108.6 . .
C2B C3B H3B2 108.6 . .
C4B C3B H3B2 108.6 . .
H3B1 C3B H3B2 107.5 . .
C3B C4B C5B 115.9(8) . .
C3B C4B H4B1 108.3 . .
C5B C4B H4B1 108.3 . .
C3B C4B H4B2 108.3 . .
C5B C4B H4B2 108.3 . .
H4B1 C4B H4B2 107.4 . .
C6B C5B C4B 110.5(9) . .
C6B C5B H5B1 109.6 . .
C4B C5B H5B1 109.6 . .
C6B C5B H5B2 109.6 . .
C4B C5B H5B2 109.6 . .
H5B1 C5B H5B2 108.1 . .
C5B C6B C7B 110.2(9) . .
C5B C6B H6B1 109.6 . .
C7B C6B H6B1 109.6 . .
C5B C6B H6B2 109.6 . .
C7B C6B H6B2 109.6 . .
H6B1 C6B H6B2 108.1 . .
C6B C7B C8B 109.4(8) . .
C6B C7B H7B1 109.8 . .
C8B C7B H7B1 109.8 . .
C6B C7B H7B2 109.8 . .
C8B C7B H7B2 109.8 . .
H7B1 C7B H7B2 108.2 . .
C9B C8B C7B 112.6(8) . .
C9B C8B H8B1 109.1 . .
C7B C8B H8B1 109.1 . .
C9B C8B H8B2 109.1 . .
C7B C8B H8B2 109.1 . .
H8B1 C8B H8B2 107.8 . .
C8B C9B C1B 117.7(8) . 5_655
C8B C9B H9B1 107.9 . .
C1B C9B H9B1 107.9 5_655 .
C8B C9B H9B2 107.9 . .
C1B C9B H9B2 107.9 5_655 .
H9B1 C9B H9B2 107.2 . .
C1B C10B C11B 116.2(8) . .
C1B C10B H10C 108.2 . .
C11B C10B H10C 108.2 . .
C1B C10B H10D 108.2 . .
C11B C10B H10D 108.2 . .
H10C C10B H10D 107.4 . .
C10B C11B C12B 115.9(8) . .
C10B C11B H11C 108.3 . .
C12B C11B H11C 108.3 . .
C10B C11B H11D 108.3 . .
C12B C11B H11D 108.3 . .
H11C C11B H11D 107.4 . .
C11B C12B C13B 113.9(8) . .
C11B C12B H12C 108.8 . .
C13B C12B H12C 108.8 . .
C11B C12B H12D 108.8 . .
C13B C12B H12D 108.8 . .
H12C C12B H12D 107.7 . .
C13B C13B C12B 112.2(10) 5_655 .
C13B C13B H13C 109.2 5_655 .
C12B C13B H13C 109.2 . .
C13B C13B H13D 109.2 5_655 .
C12B C13B H13D 109.2 . .
H13C C13B H13D 107.9 . .
O1C C1C C9C 110.8(6) . 5_655
O1C C1C C10C 107.9(6) . .
C9C C1C C10C 110.7(6) 5_655 .
O1C C1C C2C 108.4(6) . .
C9C C1C C2C 110.0(6) 5_655 .
C10C C1C C2C 108.9(6) . .
C1C O1C H1C 109.5 . .
C3C C2C C1C 116.3(6) . .
C3C C2C H2C1 108.2 . .
C1C C2C H2C1 108.2 . .
C3C C2C H2C2 108.2 . .
C1C C2C H2C2 108.2 . .
H2C1 C2C H2C2 107.4 . .
C2C C3C C4C 112.9(7) . .
C2C C3C H3C1 109.0 . .
C4C C3C H3C1 109.0 . .
C2C C3C H3C2 109.0 . .
C4C C3C H3C2 109.0 . .
H3C1 C3C H3C2 107.8 . .
C3C C4C C5C 115.7(7) . .
C3C C4C H4C1 108.4 . .
C5C C4C H4C1 108.4 . .
C3C C4C H4C2 108.4 . .
C5C C4C H4C2 108.4 . .
H4C1 C4C H4C2 107.4 . .
C6C C5C C4C 113.2(7) . .
C6C C5C H5C1 108.9 . .
C4C C5C H5C1 108.9 . .
C6C C5C H5C2 108.9 . .
C4C C5C H5C2 108.9 . .
H5C1 C5C H5C2 107.8 . .
C7C C6C C5C 114.1(7) . .
C7C C6C H6C1 108.7 . .
C5C C6C H6C1 108.7 . .
C7C C6C H6C2 108.7 . .
C5C C6C H6C2 108.7 . .
H6C1 C6C H6C2 107.6 . .
C6C C7C C8C 115.2(6) . .
C6C C7C H7C1 108.5 . .
C8C C7C H7C1 108.5 . .
C6C C7C H7C2 108.5 . .
C8C C7C H7C2 108.5 . .
H7C1 C7C H7C2 107.5 . .
C7C C8C C9C 112.9(7) . .
C7C C8C H8C1 109.0 . .
C9C C8C H8C1 109.0 . .
C7C C8C H8C2 109.0 . .
C9C C8C H8C2 109.0 . .
H8C1 C8C H8C2 107.8 . .
C1C C9C C8C 116.7(6) 5_655 .
C1C C9C H9C1 108.1 5_655 .
C8C C9C H9C1 108.1 . .
C1C C9C H9C2 108.1 5_655 .
C8C C9C H9C2 108.1 . .
H9C1 C9C H9C2 107.3 . .
C1C C10C C11C 116.9(6) . .
C1C C10C H10A 108.1 . .
C11C C10C H10A 108.1 . .
C1C C10C H10B 108.1 . .
C11C C10C H10B 108.1 . .
H10A C10C H10B 107.3 . .
C12C C11C C10C 113.6(6) . .
C12C C11C H11A 108.8 . .
C10C C11C H11A 108.8 . .
C12C C11C H11B 108.8 . .
C10C C11C H11B 108.8 . .
H11A C11C H11B 107.7 . .
C13C C12C C11C 115.3(7) . .
C13C C12C H12A 108.4 . .
C11C C12C H12A 108.4 . .
C13C C12C H12B 108.4 . .
C11C C12C H12B 108.4 . .
H12A C12C H12B 107.5 . .
C12C C13C C13C 113.8(8) . 5_655
C12C C13C H13A 108.8 . .
C13C C13C H13A 108.8 5_655 .
C12C C13C H13B 108.8 . .
C13C C13C H13B 108.8 5_655 .
H13A C13C H13B 107.7 . .
C2D C1D O1D 109.0(7) . .
C2D C1D C9D 115.6(7) . 5_755
O1D C1D C9D 106.2(6) . 5_755
C2D C1D C10D 111.3(7) . .
O1D C1D C10D 106.8(7) . .
C9D C1D C10D 107.5(6) 5_755 .
C1D O1D H1D 109.5 . .
C1D C2D C3D 115.2(8) . .
C1D C2D H2D1 108.5 . .
C3D C2D H2D1 108.5 . .
C1D C2D H2D2 108.5 . .
C3D C2D H2D2 108.5 . .
H2D1 C2D H2D2 107.5 . .
C2D C3D C4D 114.7(8) . .
C2D C3D H3D1 108.6 . .
C4D C3D H3D1 108.6 . .
C2D C3D H3D2 108.6 . .
C4D C3D H3D2 108.6 . .
H3D1 C3D H3D2 107.6 . .
C3D C4D C5D 113.7(7) . .
C3D C4D H4D1 108.8 . .
C5D C4D H4D1 108.8 . .
C3D C4D H4D2 108.8 . .
C5D C4D H4D2 108.8 . .
H4D1 C4D H4D2 107.7 . .
C6D C5D C4D 110.2(9) . .
C6D C5D H5D1 109.6 . .
C4D C5D H5D1 109.6 . .
C6D C5D H5D2 109.6 . .
C4D C5D H5D2 109.6 . .
H5D1 C5D H5D2 108.1 . .
C5D C6D C7D 110.4(8) . .
C5D C6D H6D1 109.6 . .
C7D C6D H6D1 109.6 . .
C5D C6D H6D2 109.6 . .
C7D C6D H6D2 109.6 . .
H6D1 C6D H6D2 108.1 . .
C8D C7D C6D 113.3(7) . .
C8D C7D H7D1 108.9 . .
C6D C7D H7D1 108.9 . .
C8D C7D H7D2 108.9 . .
C6D C7D H7D2 108.9 . .
H7D1 C7D H7D2 107.7 . .
C7D C8D C9D 115.8(7) . .
C7D C8D H8D1 108.3 . .
C9D C8D H8D1 108.3 . .
C7D C8D H8D2 108.3 . .
C9D C8D H8D2 108.3 . .
H8D1 C8D H8D2 107.4 . .
C8D C9D C1D 114.8(6) . 5_755
C8D C9D H9D1 108.6 . .
C1D C9D H9D1 108.6 5_755 .
C8D C9D H9D2 108.6 . .
C1D C9D H9D2 108.6 5_755 .
H9D1 C9D H9D2 107.6 . .
C11D C10D C1D 114.8(6) . .
C11D C10D H10G 108.6 . .
C1D C10D H10G 108.6 . .
C11D C10D H10H 108.6 . .
C1D C10D H10H 108.6 . .
H10G C10D H10H 107.6 . .
C10D C11D C12D 112.0(7) . .
C10D C11D H11G 109.2 . .
C12D C11D H11G 109.2 . .
C10D C11D H11H 109.2 . .
C12D C11D H11H 109.2 . .
H11G C11D H11H 107.9 . .
C13D C12D C11D 119.4(9) . .
C13D C12D C13E 45.0(6) . .
C11D C12D C13E 99.7(7) . .
C13D C12D H12G 107.5 . .
C11D C12D H12G 107.5 . .
C13E C12D H12G 76.9 . .
C13D C12D H12H 107.5 . .
C11D C12D H12H 107.5 . .
C13E C12D H12H 149.5 . .
H12G C12D H12H 107.0 . .
C12D C13D C13D 110.9(10) . 5_755
C12D C13D H13E 109.5 . .
C13D C13D H13E 109.5 5_755 .
C12D C13D H13F 109.5 . .
C13D C13D H13F 109.5 5_755 .
H13E C13D H13F 108.1 . .
C13E C13E C12D 105.1(13) 5_755 .
C13E C13E H13I 110.7 5_755 .
C12D C13E H13I 110.7 . .
C13E C13E H13J 110.7 5_755 .
C12D C13E H13J 110.7 . .
H13I C13E H13J 108.8 . .

loop_
_geom_bond_atom_site_label_1
_geom_bond_atom_site_label_2
_geom_bond_distance
_geom_bond_site_symmetry_2
C1A O1A 1.449(10) .
C1A C2A 1.512(11) .
C1A C10A 1.529(11) .
C1A C9A 1.563(8) 6_575
O1A H1AA 0.8400 .
C2A C3A 1.487(11) .
C2A H2AA 0.9900 .
C2A H2AB 0.9900 .
C3A C4A 1.512(11) .
C3A H3AA 0.9900 .
C3A H3AB 0.9900 .
C4A C5A 1.508(13) .
C4A H4AA 0.9900 .
C4A H4AB 0.9900 .
C5A C6A 1.510(12) .
C5A H5AA 0.9900 .
C5A H5AB 0.9900 .
C6A C7A 1.540(8) .
C6A H6AA 0.9900 .
C6A H6AB 0.9900 .
C7A C8A 1.534(8) .
C7A H7AA 0.9900 .
C7A H7AB 0.9900 .
C8A C9A 1.499(8) .
C8A H8AA 0.9900 .
C8A H8AB 0.9900 .
C9A C1A 1.563(8) 6_575
C9A H9AA 0.9900 .
C9A H9AB 0.9900 .
C10A C11A 1.514(10) .
C10A H10I 0.9900 .
C10A H10J 0.9900 .
C11A C12A 1.536(11) .
C11A H11I 0.9900 .
C11A H11J 0.9900 .
C12A C13A 1.546(12) .
C12A H12I 0.9900 .
C12A H12J 0.9900 .
C13A C13A 1.525(9) 6_575
C13A H13G 0.9900 .
C13A H13H 0.9900 .
C1B O1B 1.445(10) .
C1B C10B 1.492(13) .
C1B C9B 1.526(12) 5_655
C1B C2B 1.557(13) .
O1B H1B 0.8400 .
C2B C3B 1.493(13) .
C2B H2B1 0.9900 .
C2B H2B2 0.9900 .
C3B C4B 1.542(13) .
C3B H3B1 0.9900 .
C3B H3B2 0.9900 .
C4B C5B 1.546(8) .
C4B H4B1 0.9900 .
C4B H4B2 0.9900 .
C5B C6B 1.476(13) .
C5B H5B1 0.9900 .
C5B H5B2 0.9900 .
C6B C7B 1.539(8) .
C6B H6B1 0.9900 .
C6B H6B2 0.9900 .
C7B C8B 1.563(12) .
C7B H7B1 0.9900 .
C7B H7B2 0.9900 .
C8B C9B 1.475(13) .
C8B H8B1 0.9900 .
C8B H8B2 0.9900 .
C9B C1B 1.526(12) 5_655
C9B H9B1 0.9900 .
C9B H9B2 0.9900 .
C10B C11B 1.504(12) .
C10B H10C 0.9900 .
C10B H10D 0.9900 .
C11B C12B 1.536(8) .
C11B H11C 0.9900 .
C11B H11D 0.9900 .
C12B C13B 1.541(8) .
C12B H12C 0.9900 .
C12B H12D 0.9900 .
C13B C13B 1.516(9) 5_655
C13B H13C 0.9900 .
C13B H13D 0.9900 .
C1C O1C 1.437(8) .
C1C C9C 1.534(10) 5_655
C1C C10C 1.533(10) .
C1C C2C 1.541(10) .
O1C H1C 0.8400 .
C2C C3C 1.525(11) .
C2C H2C1 0.9900 .
C2C H2C2 0.9900 .
C3C C4C 1.528(10) .
C3C H3C1 0.9900 .
C3C H3C2 0.9900 .
C4C C5C 1.543(11) .
C4C H4C1 0.9900 .
C4C H4C2 0.9900 .
C5C C6C 1.536(10) .
C5C H5C1 0.9900 .
C5C H5C2 0.9900 .
C6C C7C 1.524(11) .
C6C H6C1 0.9900 .
C6C H6C2 0.9900 .
C7C C8C 1.527(11) .
C7C H7C1 0.9900 .
C7C H7C2 0.9900 .
C8C C9C 1.535(10) .
C8C H8C1 0.9900 .
C8C H8C2 0.9900 .
C9C C1C 1.534(10) 5_655
C9C H9C1 0.9900 .
C9C H9C2 0.9900 .
C10C C11C 1.540(10) .
C10C H10A 0.9900 .
C10C H10B 0.9900 .
C11C C12C 1.526(11) .
C11C H11A 0.9900 .
C11C H11B 0.9900 .
C12C C13C 1.528(11) .
C12C H12A 0.9900 .
C12C H12B 0.9900 .
C13C C13C 1.541(15) 5_655
C13C H13A 0.9900 .
C13C H13B 0.9900 .
C1D C2D 1.463(12) .
C1D O1D 1.456(9) .
C1D C9D 1.541(11) 5_755
C1D C10D 1.574(8) .
O1D H1D 0.8400 .
C2D C3D 1.495(12) .
C2D H2D1 0.9900 .
C2D H2D2 0.9900 .
C3D C4D 1.550(13) .
C3D H3D1 0.9900 .
C3D H3D2 0.9900 .
C4D C5D 1.575(13) .
C4D H4D1 0.9900 .
C4D H4D2 0.9900 .
C5D C6D 1.484(12) .
C5D H5D1 0.9900 .
C5D H5D2 0.9900 .
C6D C7D 1.570(8) .
C6D H6D1 0.9900 .
C6D H6D2 0.9900 .
C7D C8D 1.514(11) .
C7D H7D1 0.9900 .
C7D H7D2 0.9900 .
C8D C9D 1.515(11) .
C8D H8D1 0.9900 .
C8D H8D2 0.9900 .
C9D C1D 1.541(11) 5_755
C9D H9D1 0.9900 .
C9D H9D2 0.9900 .
C10D C11D 1.524(5) .
C10D H10G 0.9900 .
C10D H10H 0.9900 .
C11D C12D 1.526(5) .
C11D H11G 0.9900 .
C11D H11H 0.9900 .
C12D C13D 1.497(14) .
C12D C13E 1.565(10) .
C12D H12G 0.9900 .
C12D H12H 0.9900 .
C13D C13D 1.548(19) 5_755
C13D H13E 0.9900 .
C13D H13F 0.9900 .
C13E C13E 1.532(10) 5_755
C13E H13I 0.9900 .
C13E H13J 0.9900 .

loop_
_geom_hbond_atom_site_label_D
_geom_hbond_atom_site_label_H
_geom_hbond_atom_site_label_A
_geom_hbond_distance_DH
_geom_hbond_distance_HA
_geom_hbond_distance_DA
_geom_hbond_angle_DHA
_geom_hbond_site_symmetry_A
O1B H1B O1A 0.84 2.01 2.726(8) 142.9 8_665
O1A H1AA O1B 0.84 1.94 2.755(7) 164.6 .
O1D H1D O1C 0.84 2.23 2.755(8) 121.0 .
O1C H1C O1C 0.84 2.05 2.813(10) 150.9 8_665
